data_4033558
loop_
_publ_author_name
'Schmidt, Michael A.'
'Simmons, Eric M.'
'Wei, Carolyn S.'
'Park, Hyunsoo'
'Eastgate, Martin D.'

_publ_section_title
;
 An Enantioselective Total Synthesis of (+)-Duocarmycin SA.
;
_journal_issue 7
_journal_name_full 'The Journal of organic chemistry'
_journal_page_first 3928
_journal_page_last 3940
_journal_paper_doi 10.1021/acs.joc.8b00285
_journal_volume 83
_journal_year 2018
_chemical_absolute_configuration ad
_chemical_formula_moiety 'C25 H23 N3 O7'
_chemical_formula_sum 'C25 H23 N3 O7'
_chemical_formula_weight 477.46
_space_group_crystal_system monoclinic
_space_group_IT_number 4
_space_group_name_Hall 'P 2yb'
_space_group_name_H-M_alt 'P 1 21 1'
_symmetry_space_group_name_Hall 'P 2yb'
_symmetry_space_group_name_H-M 'P 1 21 1'
_atom_sites_solution_hydrogens geom
_audit_creation_method SHELXL-2016/6
_cell_angle_alpha 90
_cell_angle_beta 91.462(2)
_cell_angle_gamma 90
_cell_formula_units_Z 4
_cell_length_a 12.2955(5)
_cell_length_b 14.6854(6)
_cell_length_c 12.6900(6)
_cell_measurement_reflns_used 5792
_cell_measurement_temperature 200(2)
_cell_measurement_theta_max 47.77
_cell_measurement_theta_min 3.48
_cell_volume 2290.62(17)
_computing_cell_refinement 'Bruker APEX 3 (2016)'
_computing_data_collection 'Bruker APEX 3 (2016)'
_computing_data_reduction 'Bruker APEX 3 (2016)'
_computing_molecular_graphics 'Mercury 3.9 (2016)'
_computing_publication_material SHELXTL
_computing_structure_refinement 'SHELXL-2016/6 (Sheldrick, 2016)'
_computing_structure_solution 'SHELXT 2014/5 (Sheldrick, 2014)'
_diffrn_ambient_temperature 200(2)
_diffrn_detector_area_resol_mean 83.33
_diffrn_measured_fraction_theta_full 1.000
_diffrn_measured_fraction_theta_max 1.000
_diffrn_measurement_device_type kappa
_diffrn_measurement_method '\f and \w scans'
_diffrn_radiation_probe x-ray
_diffrn_radiation_type CuK\a
_diffrn_radiation_wavelength 1.54178
_diffrn_reflns_av_R_equivalents 0.0709
_diffrn_reflns_av_unetI/netI 0.0610
_diffrn_reflns_Laue_measured_fraction_full 1.000
_diffrn_reflns_Laue_measured_fraction_max 1.000
_diffrn_reflns_limit_h_max 11
_diffrn_reflns_limit_h_min -11
_diffrn_reflns_limit_k_max 14
_diffrn_reflns_limit_k_min -13
_diffrn_reflns_limit_l_max 12
_diffrn_reflns_limit_l_min -12
_diffrn_reflns_number 19174
_diffrn_reflns_point_group_measured_fraction_full 0.984
_diffrn_reflns_point_group_measured_fraction_max 0.984
_diffrn_reflns_theta_full 47.875
_diffrn_reflns_theta_max 47.875
_diffrn_reflns_theta_min 3.484
_diffrn_source 'Rotating anode'
_diffrn_source_type 'Bruker MicroStarH'
_exptl_absorpt_coefficient_mu 0.857
_exptl_absorpt_correction_T_max 0.7494
_exptl_absorpt_correction_T_min 0.6135
_exptl_absorpt_correction_type multi-scan
_exptl_absorpt_process_details 'SADABS 2016/2'
_exptl_crystal_colour colorless
_exptl_crystal_density_diffrn 1.385
_exptl_crystal_description needle
_exptl_crystal_F_000 1000
_exptl_crystal_recrystallization_method DCM-hexanes
_exptl_crystal_size_max 0.280
_exptl_crystal_size_mid 0.120
_exptl_crystal_size_min 0.060
_refine_diff_density_max 0.249
_refine_diff_density_min -0.187
_refine_diff_density_rms 0.038
_refine_ls_abs_structure_details
;
 Flack x determined using 1350 quotients [(I+)-(I-)]/[(I+)+(I-)]
 (Parsons, Flack and Wagner, Acta Cryst. B69 (2013) 249-259).
;
_refine_ls_abs_structure_Flack 0.5(5)
_refine_ls_extinction_method none
_refine_ls_goodness_of_fit_ref 1.034
_refine_ls_hydrogen_treatment constr
_refine_ls_matrix_type full
_refine_ls_number_parameters 639
_refine_ls_number_reflns 4209
_refine_ls_number_restraints 1
_refine_ls_restrained_S_all 1.034
_refine_ls_R_factor_all 0.0732
_refine_ls_R_factor_gt 0.0546
_refine_ls_shift/su_max 0.002
_refine_ls_shift/su_mean 0.000
_refine_ls_structure_factor_coef Fsqd
_refine_ls_weighting_details 'w=1/[\s^2^(Fo^2^)+(0.0965P)^2^+0.9673P] where P=(Fo^2^+2Fc^2^)/3'
_refine_ls_weighting_scheme calc
_refine_ls_wR_factor_gt 0.1344
_refine_ls_wR_factor_ref 0.1496
_reflns_Friedel_coverage 0.870
_reflns_Friedel_fraction_full 0.967
_reflns_Friedel_fraction_max 0.967
_reflns_number_gt 3425
_reflns_number_total 4209
_reflns_threshold_expression 'I > 2\s(I)'
_cod_data_source_file jo8b00285_si_002.cif
_cod_data_source_block duocarmycin
_cod_depositor_comments 'Adding full bibliography for 4033557--4033558.cif.'
_cod_database_code 4033558
_shelx_shelxl_version_number 2016/6
_shelx_space_group_comment
;
The symmetry employed for this shelxl refinement is uniquely defined
by the following loop, which should always be used as a source of
symmetry information in preference to the above space-group names.
They are only intended as comments.
;
_shelx_estimated_absorpt_t_min 0.795
_shelx_estimated_absorpt_t_max 0.950

loop_
_space_group_symop_operation_xyz
'x, y, z'
'-x, y+1/2, -z'

loop_
_atom_site_label
_atom_site_type_symbol
_atom_site_fract_x
_atom_site_fract_y
_atom_site_fract_z
_atom_site_U_iso_or_equiv
_atom_site_adp_type
_atom_site_occupancy
_atom_site_site_symmetry_order
_atom_site_calc_flag
_atom_site_refinement_flags_posn
_atom_site_refinement_flags_adp
O1 O 0.2050(6) 1.2903(5) 0.1028(6) 0.056(2) Uani 1 1 d . .
O2 O 0.2961(6) 1.2851(5) -0.0489(7) 0.057(2) Uani 1 1 d . .
O3 O 0.5195(6) 0.9671(5) -0.0568(7) 0.052(2) Uani 1 1 d . .
O4 O 0.4779(6) 0.6900(5) 0.1340(6) 0.055(2) Uani 1 1 d . .
O5 O 0.3918(6) 0.3561(5) 0.6277(6) 0.058(2) Uani 1 1 d . .
O6 O 0.4823(6) 0.2683(5) 0.4674(6) 0.063(2) Uani 1 1 d . .
O7 O 0.5206(6) 0.3572(5) 0.2780(6) 0.063(2) Uani 1 1 d . .
O31 O 0.2937(6) -0.2911(5) 0.8857(6) 0.056(2) Uani 1 1 d . .
O32 O 0.2013(6) -0.2906(5) 1.0366(7) 0.055(2) Uani 1 1 d . .
O33 O -0.0066(6) 0.0334(5) 1.0700(6) 0.0516(19) Uani 1 1 d . .
O34 O 0.0196(6) 0.3114(5) 0.8698(6) 0.0477(19) Uani 1 1 d . .
O35 O 0.1187(6) 0.6254(5) 0.3570(6) 0.057(2) Uani 1 1 d . .
O36 O 0.1216(8) 0.7284(6) 0.5261(7) 0.079(2) Uani 1 1 d . .
O37 O 0.0931(7) 0.6507(5) 0.7315(6) 0.068(2) Uani 1 1 d . .
N1 N 0.3746(6) 1.1120(6) 0.0113(7) 0.040(2) Uani 1 1 d . .
H1 H 0.407864 1.133025 -0.044237 0.048 Uiso 1 1 calc R U
N2 N 0.3639(6) 0.7840(6) 0.2192(6) 0.039(2) Uani 1 1 d . .
N3 N 0.4385(6) 0.5433(6) 0.2582(7) 0.041(2) Uani 1 1 d . .
H3 H 0.461734 0.526970 0.195968 0.049 Uiso 1 1 calc R U
N31 N 0.1311(6) -0.1124(6) 0.9903(7) 0.040(2) Uani 1 1 d . .
H31 H 0.099809 -0.133481 1.046939 0.048 Uiso 1 1 calc R U
N32 N 0.1006(6) 0.2066(6) 0.7667(6) 0.043(2) Uani 1 1 d . .
N33 N 0.0621(7) 0.4505(6) 0.7332(8) 0.046(2) Uani 1 1 d . .
H33 H 0.056739 0.469110 0.798798 0.055 Uiso 1 1 calc R U
C1 C 0.1746(10) 1.3847(7) 0.0753(11) 0.070(4) Uani 1 1 d . .
H1A H 0.131644 1.410840 0.131779 0.105 Uiso 1 1 calc R U
H1B H 0.131436 1.384868 0.009298 0.105 Uiso 1 1 calc R U
H1C H 0.240625 1.421012 0.066485 0.105 Uiso 1 1 calc R U
C2 C 0.2682(9) 1.2507(7) 0.0318(11) 0.048(3) Uani 1 1 d . .
C3 C 0.2995(9) 1.1579(7) 0.0687(9) 0.043(3) Uani 1 1 d . .
C4 C 0.2652(8) 1.1037(7) 0.1497(8) 0.041(3) Uani 1 1 d . .
H4 H 0.213865 1.119021 0.201422 0.049 Uiso 1 1 calc R U
C5 C 0.3216(8) 1.0209(7) 0.1404(8) 0.038(3) Uani 1 1 d . .
C6 C 0.3262(7) 0.9375(7) 0.2047(8) 0.036(3) Uani 1 1 d . .
C7 C 0.3350(9) 0.9458(8) 0.3258(9) 0.057(3) Uani 1 1 d . .
H7A H 0.392030 0.909747 0.363211 0.069 Uiso 1 1 calc R U
H7B H 0.319848 1.005946 0.357536 0.069 Uiso 1 1 calc R U
C8 C 0.2431(8) 0.8961(7) 0.2760(9) 0.045(3) Uani 1 1 d . .
H8 H 0.168217 0.922566 0.277776 0.054 Uiso 1 1 calc R U
C9 C 0.2569(8) 0.7949(6) 0.2703(8) 0.049(3) Uani 1 1 d . .
H9A H 0.258154 0.767400 0.341481 0.059 Uiso 1 1 calc R U
H9B H 0.197697 0.766694 0.227217 0.059 Uiso 1 1 calc R U
C10 C 0.3874(7) 0.8616(7) 0.1592(8) 0.036(3) Uani 1 1 d . .
C11 C 0.4515(8) 0.8705(7) 0.0764(8) 0.038(3) Uani 1 1 d . .
H11 H 0.492972 0.819697 0.054117 0.045 Uiso 1 1 calc R U
C12 C 0.4593(9) 0.9569(7) 0.0190(9) 0.041(3) Uani 1 1 d . .
C13 C 0.3889(8) 1.0283(7) 0.0550(9) 0.038(3) Uani 1 1 d . .
C14 C 0.4169(8) 0.7024(7) 0.2064(9) 0.037(3) Uani 1 1 d . .
C15 C 0.4021(8) 0.6291(7) 0.2850(9) 0.041(3) Uani 1 1 d . .
C16 C 0.3743(8) 0.6275(8) 0.3892(9) 0.048(3) Uani 1 1 d . .
H16 H 0.348353 0.677636 0.428668 0.058 Uiso 1 1 calc R U
C17 C 0.3912(8) 0.5382(7) 0.4271(8) 0.040(3) Uani 1 1 d . .
C18 C 0.3749(9) 0.4961(8) 0.5269(9) 0.049(3) Uani 1 1 d . .
H18 H 0.346779 0.529378 0.584407 0.058 Uiso 1 1 calc R U
C19 C 0.4011(8) 0.4067(8) 0.5364(9) 0.047(3) Uani 1 1 d . .
C20 C 0.4460(9) 0.3570(8) 0.4518(9) 0.051(3) Uani 1 1 d . .
C21 C 0.4643(9) 0.3986(8) 0.3578(9) 0.049(3) Uani 1 1 d . .
C22 C 0.4323(8) 0.4880(8) 0.3444(9) 0.040(3) Uani 1 1 d . .
C23 C 0.3530(9) 0.4027(9) 0.7162(10) 0.064(3) Uani 1 1 d . .
H23A H 0.350121 0.360804 0.776166 0.096 Uiso 1 1 calc R U
H23B H 0.279972 0.426410 0.700116 0.096 Uiso 1 1 calc R U
H23C H 0.402033 0.453404 0.733953 0.096 Uiso 1 1 calc R U
C24 C 0.3973(10) 0.2018(9) 0.4818(11) 0.084(4) Uani 1 1 d . .
H24A H 0.420654 0.142713 0.454554 0.126 Uiso 1 1 calc R U
H24B H 0.331077 0.221433 0.443581 0.126 Uiso 1 1 calc R U
H24C H 0.382396 0.196235 0.557021 0.126 Uiso 1 1 calc R U
C25 C 0.4695(11) 0.2814(9) 0.2288(11) 0.079(4) Uani 1 1 d . .
H25A H 0.500796 0.271407 0.159462 0.119 Uiso 1 1 calc R U
H25B H 0.391285 0.293187 0.220137 0.119 Uiso 1 1 calc R U
H25C H 0.480906 0.227115 0.272572 0.119 Uiso 1 1 calc R U
C31 C 0.3186(11) -0.3851(8) 0.9049(11) 0.075(4) Uani 1 1 d . .
H31A H 0.370025 -0.406630 0.852686 0.112 Uiso 1 1 calc R U
H31B H 0.251659 -0.421224 0.899500 0.112 Uiso 1 1 calc R U
H31C H 0.351176 -0.391832 0.975820 0.112 Uiso 1 1 calc R U
C32 C 0.2307(8) -0.2534(7) 0.9591(10) 0.041(3) Uani 1 1 d . .
C33 C 0.2024(8) -0.1591(7) 0.9304(9) 0.041(3) Uani 1 1 d . .
C34 C 0.2336(8) -0.1038(7) 0.8488(8) 0.041(3) Uani 1 1 d . .
H34 H 0.282694 -0.119233 0.795041 0.049 Uiso 1 1 calc R U
C35 C 0.1796(8) -0.0206(7) 0.8598(8) 0.037(3) Uani 1 1 d . .
C36 C 0.1825(8) 0.0668(7) 0.8055(8) 0.040(3) Uani 1 1 d . .
C37 C 0.2936(9) 0.1038(8) 0.7677(9) 0.054(3) Uani 1 1 d . .
H37A H 0.312792 0.167565 0.785353 0.065 Uiso 1 1 calc R U
H37B H 0.355864 0.061093 0.767007 0.065 Uiso 1 1 calc R U
C38 C 0.2052(9) 0.0887(8) 0.6925(9) 0.049(3) Uani 1 1 d . .
H38 H 0.210124 0.038448 0.639609 0.059 Uiso 1 1 calc R U
C39 C 0.1426(8) 0.1745(7) 0.6648(8) 0.048(3) Uani 1 1 d . .
H39A H 0.190963 0.220658 0.633746 0.057 Uiso 1 1 calc R U
H39B H 0.082147 0.161277 0.614141 0.057 Uiso 1 1 calc R U
C40 C 0.1063(8) 0.1367(7) 0.8435(9) 0.038(3) Uani 1 1 d . .
C41 C 0.0477(8) 0.1273(7) 0.9299(8) 0.040(3) Uani 1 1 d . .
H41 H 0.004224 0.176773 0.952392 0.047 Uiso 1 1 calc R U
C42 C 0.0487(8) 0.0444(7) 0.9898(9) 0.035(3) Uani 1 1 d . .
C43 C 0.1161(8) -0.0281(7) 0.9486(9) 0.039(3) Uani 1 1 d . .
C44 C 0.0571(9) 0.2915(8) 0.7845(10) 0.046(3) Uani 1 1 d . .
C45 C 0.0620(7) 0.3613(7) 0.7003(9) 0.040(3) Uani 1 1 d . .
C46 C 0.0670(8) 0.3584(7) 0.5929(9) 0.048(3) Uani 1 1 d . .
H46 H 0.065421 0.305227 0.550297 0.057 Uiso 1 1 calc R U
C47 C 0.0749(8) 0.4489(8) 0.5569(9) 0.044(3) Uani 1 1 d . .
C48 C 0.0882(8) 0.4877(8) 0.4572(9) 0.046(3) Uani 1 1 d . .
H48 H 0.087410 0.450579 0.395818 0.056 Uiso 1 1 calc R U
C49 C 0.1024(8) 0.5800(8) 0.4496(10) 0.049(3) Uani 1 1 d . .
C50 C 0.1042(9) 0.6351(8) 0.5403(10) 0.053(3) Uani 1 1 d . .
C51 C 0.0875(9) 0.6003(7) 0.6396(10) 0.053(3) Uani 1 1 d . .
C52 C 0.0719(8) 0.5060(8) 0.6460(9) 0.045(3) Uani 1 1 d . .
C53 C 0.1356(10) 0.5690(8) 0.2671(9) 0.060(3) Uani 1 1 d . .
H53A H 0.152211 0.607245 0.206322 0.090 Uiso 1 1 calc R U
H53B H 0.069639 0.533523 0.251489 0.090 Uiso 1 1 calc R U
H53C H 0.196552 0.527529 0.281908 0.090 Uiso 1 1 calc R U
C54 C 0.2081(11) 0.7703(8) 0.5843(10) 0.082(4) Uani 1 1 d . .
H54A H 0.255279 0.802834 0.535926 0.123 Uiso 1 1 calc R U
H54B H 0.250381 0.723544 0.622185 0.123 Uiso 1 1 calc R U
H54C H 0.178263 0.813397 0.634965 0.123 Uiso 1 1 calc R U
C55 C 0.0035(10) 0.7079(12) 0.7483(11) 0.091(5) Uani 1 1 d . .
H55A H -0.008747 0.712846 0.824097 0.137 Uiso 1 1 calc R U
H55B H -0.061384 0.682311 0.712998 0.137 Uiso 1 1 calc R U
H55C H 0.018157 0.768496 0.719514 0.137 Uiso 1 1 calc R U

loop_
_atom_site_aniso_label
_atom_site_aniso_U_11
_atom_site_aniso_U_22
_atom_site_aniso_U_33
_atom_site_aniso_U_23
_atom_site_aniso_U_13
_atom_site_aniso_U_12
O1 0.061(5) 0.039(5) 0.069(6) 0.001(4) 0.008(4) 0.010(4)
O2 0.063(5) 0.047(5) 0.061(6) 0.013(5) 0.016(4) 0.004(4)
O3 0.053(5) 0.039(5) 0.063(6) 0.009(4) 0.024(5) 0.004(4)
O4 0.064(5) 0.038(5) 0.064(6) 0.008(4) 0.029(5) 0.010(4)
O5 0.072(5) 0.049(5) 0.054(5) 0.012(5) 0.010(4) 0.006(4)
O6 0.068(5) 0.043(5) 0.078(6) 0.013(4) 0.015(4) 0.004(4)
O7 0.085(5) 0.039(5) 0.065(5) 0.000(4) 0.021(4) 0.004(4)
O31 0.073(5) 0.028(5) 0.069(5) -0.002(4) 0.012(5) 0.005(4)
O32 0.056(5) 0.038(5) 0.073(6) 0.013(5) 0.014(4) 0.000(4)
O33 0.067(5) 0.038(5) 0.050(5) 0.003(4) 0.022(4) 0.008(4)
O34 0.058(5) 0.035(4) 0.050(5) 0.003(4) 0.020(4) 0.008(4)
O35 0.072(5) 0.047(5) 0.051(5) 0.020(5) 0.009(4) -0.002(4)
O36 0.104(7) 0.044(6) 0.087(6) 0.016(4) -0.010(5) -0.010(5)
O37 0.092(6) 0.038(5) 0.075(6) -0.002(4) 0.006(5) 0.007(4)
N1 0.046(6) 0.025(6) 0.050(6) 0.011(5) 0.009(5) -0.004(4)
N2 0.036(5) 0.033(6) 0.049(6) 0.000(4) 0.014(4) 0.004(4)
N3 0.050(5) 0.035(6) 0.039(6) 0.000(5) 0.018(4) 0.005(4)
N31 0.046(5) 0.031(6) 0.045(6) 0.002(5) 0.013(4) 0.003(4)
N32 0.051(5) 0.039(6) 0.040(6) -0.001(5) 0.018(4) 0.000(5)
N33 0.062(6) 0.024(6) 0.051(7) -0.004(5) 0.005(5) 0.004(4)
C1 0.091(9) 0.027(8) 0.092(10) -0.007(6) -0.002(7) 0.023(6)
C2 0.038(7) 0.031(8) 0.073(10) -0.012(8) 0.002(7) 0.007(5)
C3 0.039(7) 0.035(7) 0.055(8) -0.006(7) 0.002(6) 0.004(5)
C4 0.043(7) 0.038(7) 0.043(7) 0.006(6) 0.010(5) 0.000(6)
C5 0.032(6) 0.028(7) 0.053(8) -0.003(6) 0.001(6) -0.001(5)
C6 0.034(6) 0.032(7) 0.041(7) -0.001(6) 0.007(5) 0.000(5)
C7 0.063(8) 0.050(8) 0.059(8) 0.000(6) 0.006(6) 0.006(6)
C8 0.036(6) 0.032(7) 0.068(8) -0.004(5) 0.014(6) 0.002(5)
C9 0.053(7) 0.033(7) 0.062(8) 0.005(5) 0.021(6) 0.010(5)
C10 0.038(6) 0.026(7) 0.043(7) 0.002(6) 0.005(5) -0.004(5)
C11 0.037(6) 0.028(7) 0.049(7) 0.006(6) 0.005(6) 0.000(5)
C12 0.045(7) 0.042(8) 0.037(7) -0.010(6) 0.009(6) -0.006(6)
C13 0.034(6) 0.032(8) 0.048(8) -0.005(6) 0.009(6) -0.011(5)
C14 0.042(6) 0.032(7) 0.038(7) 0.002(6) 0.013(5) 0.003(6)
C15 0.041(6) 0.042(8) 0.040(7) -0.003(6) 0.011(5) 0.008(5)
C16 0.044(7) 0.047(8) 0.053(8) -0.005(6) 0.005(6) 0.004(5)
C17 0.043(6) 0.029(7) 0.047(8) 0.006(6) 0.003(5) 0.007(5)
C18 0.061(7) 0.039(8) 0.047(8) -0.003(6) 0.006(6) 0.006(5)
C19 0.054(7) 0.051(9) 0.035(8) 0.009(6) 0.008(6) -0.003(6)
C20 0.064(7) 0.035(7) 0.054(8) 0.011(7) 0.010(6) 0.009(6)
C21 0.066(8) 0.043(8) 0.040(8) -0.002(6) 0.020(6) 0.011(6)
C22 0.049(7) 0.030(8) 0.042(8) 0.000(6) 0.012(6) 0.001(5)
C23 0.061(8) 0.079(9) 0.053(8) 0.010(7) 0.006(6) 0.010(7)
C24 0.081(9) 0.057(9) 0.115(12) 0.005(8) 0.026(8) -0.012(8)
C25 0.091(10) 0.055(9) 0.093(10) -0.021(8) 0.016(8) -0.013(7)
C31 0.082(9) 0.049(10) 0.093(10) 0.007(7) 0.007(8) 0.011(7)
C32 0.043(7) 0.031(8) 0.049(8) 0.005(7) 0.010(6) 0.004(5)
C33 0.040(7) 0.039(8) 0.043(7) 0.003(6) 0.007(6) 0.000(6)
C34 0.038(6) 0.037(7) 0.048(8) -0.005(6) 0.008(5) 0.004(5)
C35 0.033(6) 0.038(8) 0.039(7) -0.003(6) 0.008(5) -0.002(5)
C36 0.049(7) 0.029(7) 0.043(7) 0.002(6) 0.016(5) 0.003(5)
C37 0.043(7) 0.048(7) 0.073(9) 0.009(6) 0.020(7) -0.001(5)
C38 0.060(8) 0.046(8) 0.042(7) 0.002(5) 0.016(6) 0.000(6)
C39 0.052(7) 0.038(7) 0.054(7) -0.005(5) 0.013(5) 0.002(5)
C40 0.036(6) 0.035(7) 0.043(7) -0.002(6) 0.004(6) -0.004(5)
C41 0.046(7) 0.030(7) 0.043(7) -0.005(6) 0.005(6) 0.004(5)
C42 0.036(6) 0.028(7) 0.043(7) 0.003(6) 0.006(6) 0.003(5)
C43 0.043(7) 0.032(8) 0.041(7) 0.002(6) -0.003(6) -0.003(5)
C44 0.042(7) 0.043(9) 0.054(9) -0.006(7) 0.007(6) -0.004(6)
C45 0.040(6) 0.034(8) 0.046(8) 0.013(6) 0.005(5) 0.000(5)
C46 0.069(7) 0.023(7) 0.051(8) 0.001(6) 0.009(6) 0.000(5)
C47 0.053(7) 0.041(8) 0.039(7) -0.006(7) 0.003(5) 0.005(5)
C48 0.057(7) 0.036(8) 0.046(8) 0.001(6) 0.001(6) 0.005(5)
C49 0.047(7) 0.047(9) 0.052(9) 0.001(7) -0.001(6) 0.008(5)
C50 0.076(8) 0.025(7) 0.057(9) 0.016(7) 0.001(6) 0.003(5)
C51 0.075(9) 0.020(7) 0.064(9) -0.004(7) -0.005(7) 0.014(6)
C52 0.046(7) 0.050(10) 0.040(8) 0.009(7) 0.006(5) 0.004(5)
C53 0.070(8) 0.067(9) 0.043(8) 0.007(7) 0.006(6) 0.000(6)
C54 0.108(11) 0.055(9) 0.084(10) -0.008(7) 0.025(9) -0.029(8)
C55 0.071(9) 0.108(12) 0.097(11) -0.008(9) 0.043(8) 0.023(10)

loop_
_atom_type_symbol
_atom_type_description
_atom_type_scat_dispersion_real
_atom_type_scat_dispersion_imag
_atom_type_scat_source
C C 0.0181 0.0091 'International Tables Vol C Tables 4.2.6.8 and 6.1.1.4'
H H 0.0000 0.0000 'International Tables Vol C Tables 4.2.6.8 and 6.1.1.4'
N N 0.0311 0.0180 'International Tables Vol C Tables 4.2.6.8 and 6.1.1.4'
O O 0.0492 0.0322 'International Tables Vol C Tables 4.2.6.8 and 6.1.1.4'

loop_
_geom_angle_atom_site_label_1
_geom_angle_atom_site_label_2
_geom_angle_atom_site_label_3
_geom_angle
C2 O1 C1 113.4(9)
C19 O5 C23 116.3(9)
C20 O6 C24 114.8(9)
C21 O7 C25 116.4(9)
C32 O31 C31 113.7(9)
C49 O35 C53 115.5(9)
C50 O36 C54 118.2(10)
C51 O37 C55 115.2(9)
C13 N1 C3 108.1(8)
C13 N1 H1 125.9
C3 N1 H1 125.9
C14 N2 C10 122.6(8)
C14 N2 C9 124.8(8)
C10 N2 C9 110.2(7)
C22 N3 C15 108.6(9)
C22 N3 H3 125.7
C15 N3 H3 125.7
C43 N31 C33 108.9(9)
C43 N31 H31 125.5
C33 N31 H31 125.5
C44 N32 C40 123.8(9)
C44 N32 C39 125.2(9)
C40 N32 C39 111.0(8)
C45 N33 C52 108.6(9)
C45 N33 H33 125.7
C52 N33 H33 125.7
O1 C1 H1A 109.5
O1 C1 H1B 109.5
H1A C1 H1B 109.5
O1 C1 H1C 109.5
H1A C1 H1C 109.5
H1B C1 H1C 109.5
O2 C2 O1 125.1(10)
O2 C2 C3 125.2(11)
O1 C2 C3 109.6(11)
N1 C3 C4 109.6(9)
N1 C3 C2 117.2(11)
C4 C3 C2 133.2(11)
C3 C4 C5 106.1(9)
C3 C4 H4 126.9
C5 C4 H4 126.9
C13 C5 C4 107.6(9)
C13 C5 C6 119.0(9)
C4 C5 C6 133.3(10)
C10 C6 C5 115.2(9)
C10 C6 C8 106.9(8)
C5 C6 C8 130.6(8)
C10 C6 C7 115.3(9)
C5 C6 C7 119.2(8)
C8 C6 C7 57.7(7)
C8 C7 C6 60.0(7)
C8 C7 H7A 117.8
C6 C7 H7A 117.8
C8 C7 H7B 117.8
C6 C7 H7B 117.8
H7A C7 H7B 114.9
C7 C8 C9 115.2(10)
C7 C8 C6 62.2(7)
C9 C8 C6 106.9(8)
C7 C8 H8 119.6
C9 C8 H8 119.6
C6 C8 H8 119.6
N2 C9 C8 103.3(8)
N2 C9 H9A 111.1
C8 C9 H9A 111.1
N2 C9 H9B 111.1
C8 C9 H9B 111.1
H9A C9 H9B 109.1
C11 C10 N2 129.7(9)
C11 C10 C6 123.5(9)
N2 C10 C6 106.7(8)
C10 C11 C12 121.4(10)
C10 C11 H11 119.3
C12 C11 H11 119.3
O3 C12 C13 122.3(10)
O3 C12 C11 122.5(10)
C13 C12 C11 115.1(10)
N1 C13 C5 108.5(9)
N1 C13 C12 127.0(10)
C5 C13 C12 124.5(10)
O4 C14 N2 121.6(9)
O4 C14 C15 119.3(9)
N2 C14 C15 119.1(9)
C16 C15 N3 108.1(9)
C16 C15 C14 134.3(10)
N3 C15 C14 116.8(9)
C15 C16 C17 107.8(9)
C15 C16 H16 126.1
C17 C16 H16 126.1
C22 C17 C16 106.8(9)
C22 C17 C18 120.2(10)
C16 C17 C18 133.0(10)
C19 C18 C17 117.3(10)
C19 C18 H18 121.4
C17 C18 H18 121.4
C18 C19 O5 124.7(11)
C18 C19 C20 121.8(10)
O5 C19 C20 113.5(10)
C21 C20 O6 119.0(10)
C21 C20 C19 120.5(10)
O6 C20 C19 120.2(10)
C20 C21 C22 118.7(10)
C20 C21 O7 122.8(10)
C22 C21 O7 118.3(10)
N3 C22 C21 130.0(10)
N3 C22 C17 108.6(9)
C21 C22 C17 121.3(10)
O5 C23 H23A 109.5
O5 C23 H23B 109.5
H23A C23 H23B 109.5
O5 C23 H23C 109.5
H23A C23 H23C 109.5
H23B C23 H23C 109.5
O6 C24 H24A 109.5
O6 C24 H24B 109.5
H24A C24 H24B 109.5
O6 C24 H24C 109.5
H24A C24 H24C 109.5
H24B C24 H24C 109.5
O7 C25 H25A 109.5
O7 C25 H25B 109.5
H25A C25 H25B 109.5
O7 C25 H25C 109.5
H25A C25 H25C 109.5
H25B C25 H25C 109.5
O31 C31 H31A 109.5
O31 C31 H31B 109.5
H31A C31 H31B 109.5
O31 C31 H31C 109.5
H31A C31 H31C 109.5
H31B C31 H31C 109.5
O32 C32 O31 125.1(10)
O32 C32 C33 124.2(10)
O31 C32 C33 110.7(10)
N31 C33 C34 108.6(9)
N31 C33 C32 119.2(10)
C34 C33 C32 132.2(10)
C33 C34 C35 107.3(9)
C33 C34 H34 126.3
C35 C34 H34 126.3
C43 C35 C34 106.8(9)
C43 C35 C36 118.2(9)
C34 C35 C36 134.8(10)
C35 C36 C40 115.7(9)
C35 C36 C38 130.3(9)
C40 C36 C38 107.3(9)
C35 C36 C37 119.0(9)
C40 C36 C37 115.2(9)
C38 C36 C37 56.3(6)
C38 C37 C36 59.9(7)
C38 C37 H37A 117.8
C36 C37 H37A 117.8
C38 C37 H37B 117.8
C36 C37 H37B 117.8
H37A C37 H37B 114.9
C37 C38 C36 63.7(7)
C37 C38 C39 113.2(10)
C36 C38 C39 107.1(8)
C37 C38 H38 119.9
C36 C38 H38 119.9
C39 C38 H38 119.9
N32 C39 C38 104.4(8)
N32 C39 H39A 110.9
C38 C39 H39A 110.9
N32 C39 H39B 110.9
C38 C39 H39B 110.9
H39A C39 H39B 108.9
C41 C40 N32 128.4(9)
C41 C40 C36 123.8(10)
N32 C40 C36 107.4(9)
C40 C41 C42 121.7(10)
C40 C41 H41 119.2
C42 C41 H41 119.2
O33 C42 C41 122.9(9)
O33 C42 C43 121.7(9)
C41 C42 C43 115.3(10)
N31 C43 C35 108.3(9)
N31 C43 C42 126.9(10)
C35 C43 C42 124.8(10)
O34 C44 N32 121.2(10)
O34 C44 C45 119.7(10)
N32 C44 C45 119.0(11)
C46 C45 N33 109.4(9)
C46 C45 C44 134.5(11)
N33 C45 C44 116.1(10)
C45 C46 C47 107.4(9)
C45 C46 H46 126.3
C47 C46 H46 126.3
C48 C47 C52 119.4(10)
C48 C47 C46 133.3(10)
C52 C47 C46 107.3(10)
C49 C48 C47 118.9(11)
C49 C48 H48 120.6
C47 C48 H48 120.6
O35 C49 C48 124.2(11)
O35 C49 C50 115.0(10)
C48 C49 C50 120.7(11)
C51 C50 O36 120.5(11)
C51 C50 C49 122.3(10)
O36 C50 C49 117.2(10)
C50 C51 O37 124.5(10)
C50 C51 C52 116.3(10)
O37 C51 C52 119.0(11)
N33 C52 C51 130.1(11)
N33 C52 C47 107.3(9)
C51 C52 C47 122.3(11)
O35 C53 H53A 109.5
O35 C53 H53B 109.5
H53A C53 H53B 109.5
O35 C53 H53C 109.5
H53A C53 H53C 109.5
H53B C53 H53C 109.5
O36 C54 H54A 109.5
O36 C54 H54B 109.5
H54A C54 H54B 109.5
O36 C54 H54C 109.5
H54A C54 H54C 109.5
H54B C54 H54C 109.5
O37 C55 H55A 109.5
O37 C55 H55B 109.5
H55A C55 H55B 109.5
O37 C55 H55C 109.5
H55A C55 H55C 109.5
H55B C55 H55C 109.5

loop_
_geom_bond_atom_site_label_1
_geom_bond_atom_site_label_2
_geom_bond_distance
O1 C2 1.338(13)
O1 C1 1.475(14)
O2 C2 1.200(13)
O3 C12 1.237(12)
O4 C14 1.215(11)
O5 C19 1.383(12)
O5 C23 1.410(14)
O6 C20 1.390(13)
O6 C24 1.445(13)
O7 C21 1.381(12)
O7 C25 1.417(14)
O31 C32 1.346(12)
O31 C31 1.434(14)
O32 C32 1.189(12)
O33 C42 1.247(11)
O34 C44 1.223(12)
O35 C49 1.370(13)
O35 C53 1.429(13)
O36 C50 1.399(13)
O36 C54 1.419(15)
O37 C51 1.382(13)
O37 C55 1.406(14)
N1 C13 1.358(13)
N1 C3 1.368(12)
N1 H1 0.8800
N2 C14 1.376(13)
N2 C10 1.404(13)
N2 C9 1.490(11)
N3 C22 1.365(13)
N3 C15 1.383(13)
N3 H3 0.8800
N31 C43 1.357(13)
N31 C33 1.360(12)
N31 H31 0.8800
N32 C44 1.378(14)
N32 C40 1.416(13)
N32 C39 1.481(12)
N33 C45 1.375(13)
N33 C52 1.382(13)
N33 H33 0.8800
C1 H1A 0.9800
C1 H1B 0.9800
C1 H1C 0.9800
C2 C3 1.487(16)
C3 C4 1.375(14)
C4 C5 1.406(14)
C4 H4 0.9500
C5 C13 1.385(13)
C5 C6 1.471(14)
C6 C10 1.471(14)
C6 C8 1.511(14)
C6 C7 1.543(15)
C7 C8 1.475(15)
C7 H7A 0.9900
C7 H7B 0.9900
C8 C9 1.496(14)
C8 H8 1.0000
C9 H9A 0.9900
C9 H9B 0.9900
C10 C11 1.337(13)
C11 C12 1.468(15)
C11 H11 0.9500
C12 C13 1.441(15)
C14 C15 1.481(15)
C15 C16 1.374(14)
C16 C17 1.411(15)
C16 H16 0.9500
C17 C22 1.388(15)
C17 C18 1.428(15)
C18 C19 1.357(15)
C18 H18 0.9500
C19 C20 1.421(15)
C20 C21 1.364(15)
C21 C22 1.381(15)
C23 H23A 0.9800
C23 H23B 0.9800
C23 H23C 0.9800
C24 H24A 0.9800
C24 H24B 0.9800
C24 H24C 0.9800
C25 H25A 0.9800
C25 H25B 0.9800
C25 H25C 0.9800
C31 H31A 0.9800
C31 H31B 0.9800
C31 H31C 0.9800
C32 C33 1.471(15)
C33 C34 1.378(14)
C34 C35 1.398(14)
C34 H34 0.9500
C35 C43 1.392(13)
C35 C36 1.458(14)
C36 C40 1.478(14)
C36 C38 1.503(15)
C36 C37 1.558(14)
C37 C38 1.445(15)
C37 H37A 0.9900
C37 H37B 0.9900
C38 C39 1.513(14)
C38 H38 1.0000
C39 H39A 0.9900
C39 H39B 0.9900
C40 C41 1.335(13)
C41 C42 1.436(14)
C41 H41 0.9500
C42 C43 1.455(15)
C44 C45 1.482(15)
C45 C46 1.367(14)
C46 C47 1.410(15)
C46 H46 0.9500
C47 C48 1.401(15)
C47 C52 1.409(15)
C48 C49 1.371(15)
C48 H48 0.9500
C49 C50 1.407(15)
C50 C51 1.380(15)
C51 C52 1.401(15)
C53 H53A 0.9800
C53 H53B 0.9800
C53 H53C 0.9800
C54 H54A 0.9800
C54 H54B 0.9800
C54 H54C 0.9800
C55 H55A 0.9800
C55 H55B 0.9800
C55 H55C 0.9800

loop_
_geom_hbond_atom_site_label_D
_geom_hbond_atom_site_label_H
_geom_hbond_atom_site_label_A
_geom_hbond_distance_DH
_geom_hbond_distance_HA
_geom_hbond_distance_DA
_geom_hbond_angle_DHA
_geom_hbond_site_symmetry_A
N1 H1 O4 0.88 2.01 2.859(11) 160.9 2_655
N3 H3 O3 0.88 1.99 2.849(11) 164.5 2_645
N31 H31 O34 0.88 2.00 2.829(11) 156.2 2_547
N33 H33 O33 0.88 2.02 2.876(12) 162.7 2_557

loop_
_geom_torsion_atom_site_label_1
_geom_torsion_atom_site_label_2
_geom_torsion_atom_site_label_3
_geom_torsion_atom_site_label_4
_geom_torsion
C1 O1 C2 O2 -2.5(15)
C1 O1 C2 C3 177.0(9)
C13 N1 C3 C4 0.0(11)
C13 N1 C3 C2 -177.7(8)
O2 C2 C3 N1 7.0(16)
O1 C2 C3 N1 -172.5(8)
O2 C2 C3 C4 -170.2(11)
O1 C2 C3 C4 10.4(16)
N1 C3 C4 C5 -0.4(12)
C2 C3 C4 C5 176.8(11)
C3 C4 C5 C13 0.7(11)
C3 C4 C5 C6 176.2(10)
C13 C5 C6 C10 -11.6(12)
C4 C5 C6 C10 173.3(10)
C13 C5 C6 C8 -157.2(10)
C4 C5 C6 C8 27.7(19)
C13 C5 C6 C7 131.9(10)
C4 C5 C6 C7 -43.2(16)
C10 C6 C7 C8 -94.7(10)
C5 C6 C7 C8 121.9(10)
C6 C7 C8 C9 96.7(9)
C10 C6 C8 C7 109.6(9)
C5 C6 C8 C7 -102.6(12)
C10 C6 C8 C9 -0.4(11)
C5 C6 C8 C9 147.4(11)
C7 C6 C8 C9 -110.0(10)
C14 N2 C9 C8 173.2(10)
C10 N2 C9 C8 -24.2(11)
C7 C8 C9 N2 -52.6(11)
C6 C8 C9 N2 14.1(11)
C14 N2 C10 C11 7.6(16)
C9 N2 C10 C11 -155.4(10)
C14 N2 C10 C6 -172.4(8)
C9 N2 C10 C6 24.6(10)
C5 C6 C10 C11 12.1(13)
C8 C6 C10 C11 165.5(9)
C7 C6 C10 C11 -132.8(10)
C5 C6 C10 N2 -167.9(8)
C8 C6 C10 N2 -14.5(10)
C7 C6 C10 N2 47.2(11)
N2 C10 C11 C12 175.4(9)
C6 C10 C11 C12 -4.6(14)
C10 C11 C12 O3 178.8(9)
C10 C11 C12 C13 -3.3(14)
C3 N1 C13 C5 0.4(10)
C3 N1 C13 C12 179.0(9)
C4 C5 C13 N1 -0.7(11)
C6 C5 C13 N1 -176.9(8)
C4 C5 C13 C12 -179.3(9)
C6 C5 C13 C12 4.4(14)
O3 C12 C13 N1 2.8(16)
C11 C12 C13 N1 -175.1(9)
O3 C12 C13 C5 -178.8(10)
C11 C12 C13 C5 3.3(14)
C10 N2 C14 O4 -8.8(15)
C9 N2 C14 O4 151.7(10)
C10 N2 C14 C15 168.9(8)
C9 N2 C14 C15 -30.6(14)
C22 N3 C15 C16 0.7(11)
C22 N3 C15 C14 171.7(8)
O4 C14 C15 C16 153.2(11)
N2 C14 C15 C16 -24.6(17)
O4 C14 C15 N3 -14.9(14)
N2 C14 C15 N3 167.3(9)
N3 C15 C16 C17 -1.5(11)
C14 C15 C16 C17 -170.2(10)
C15 C16 C17 C22 1.7(11)
C15 C16 C17 C18 -178.7(11)
C22 C17 C18 C19 0.0(15)
C16 C17 C18 C19 -179.5(11)
C17 C18 C19 O5 179.0(9)
C17 C18 C19 C20 1.8(15)
C23 O5 C19 C18 -0.5(15)
C23 O5 C19 C20 176.8(9)
C24 O6 C20 C21 -115.8(12)
C24 O6 C20 C19 70.9(13)
C18 C19 C20 C21 0.1(16)
O5 C19 C20 C21 -177.3(10)
C18 C19 C20 O6 173.3(10)
O5 C19 C20 O6 -4.1(14)
O6 C20 C21 C22 -177.2(10)
C19 C20 C21 C22 -3.9(16)
O6 C20 C21 O7 -2.0(17)
C19 C20 C21 O7 171.3(9)
C25 O7 C21 C20 67.5(14)
C25 O7 C21 C22 -117.2(12)
C15 N3 C22 C21 -176.3(11)
C15 N3 C22 C17 0.3(11)
C20 C21 C22 N3 -177.9(11)
O7 C21 C22 N3 6.7(17)
C20 C21 C22 C17 5.8(16)
O7 C21 C22 C17 -169.6(9)
C16 C17 C22 N3 -1.2(11)
C18 C17 C22 N3 179.1(9)
C16 C17 C22 C21 175.8(10)
C18 C17 C22 C21 -3.9(15)
C31 O31 C32 O32 3.8(15)
C31 O31 C32 C33 -176.1(9)
C43 N31 C33 C34 0.0(11)
C43 N31 C33 C32 -179.1(9)
O32 C32 C33 N31 -5.7(16)
O31 C32 C33 N31 174.2(9)
O32 C32 C33 C34 175.5(11)
O31 C32 C33 C34 -4.6(16)
N31 C33 C34 C35 0.2(11)
C32 C33 C34 C35 179.1(10)
C33 C34 C35 C43 -0.3(11)
C33 C34 C35 C36 175.0(11)
C43 C35 C36 C40 -7.0(14)
C34 C35 C36 C40 178.2(11)
C43 C35 C36 C38 -154.2(10)
C34 C35 C36 C38 31.0(19)
C43 C35 C36 C37 136.9(10)
C34 C35 C36 C37 -37.9(17)
C35 C36 C37 C38 121.3(10)
C40 C36 C37 C38 -94.6(10)
C36 C37 C38 C39 98.3(9)
C35 C36 C38 C37 -101.5(12)
C40 C36 C38 C37 109.2(9)
C35 C36 C38 C39 150.6(11)
C40 C36 C38 C39 1.3(11)
C37 C36 C38 C39 -108.0(10)
C44 N32 C39 C38 166.5(9)
C40 N32 C39 C38 -16.2(10)
C37 C38 C39 N32 -59.6(10)
C36 C38 C39 N32 8.5(10)
C44 N32 C40 C41 21.1(15)
C39 N32 C40 C41 -156.3(10)
C44 N32 C40 C36 -165.3(9)
C39 N32 C40 C36 17.3(10)
C35 C36 C40 C41 8.5(14)
C38 C36 C40 C41 162.8(10)
C37 C36 C40 C41 -136.9(10)
C35 C36 C40 N32 -165.6(8)
C38 C36 C40 N32 -11.2(11)
C37 C36 C40 N32 49.1(11)
N32 C40 C41 C42 168.3(9)
C36 C40 C41 C42 -4.4(15)
C40 C41 C42 O33 -178.9(9)
C40 C41 C42 C43 -1.0(13)
C33 N31 C43 C35 -0.1(11)
C33 N31 C43 C42 -178.2(9)
C34 C35 C43 N31 0.2(11)
C36 C35 C43 N31 -175.9(9)
C34 C35 C43 C42 178.4(9)
C36 C35 C43 C42 2.2(15)
O33 C42 C43 N31 -2.2(15)
C41 C42 C43 N31 179.8(9)
O33 C42 C43 C35 180.0(10)
C41 C42 C43 C35 2.0(14)
C40 N32 C44 O34 -0.4(15)
C39 N32 C44 O34 176.7(9)
C40 N32 C44 C45 176.0(8)
C39 N32 C44 C45 -6.9(14)
C52 N33 C45 C46 -2.5(11)
C52 N33 C45 C44 177.3(8)
O34 C44 C45 C46 -157.0(11)
N32 C44 C45 C46 26.5(17)
O34 C44 C45 N33 23.2(13)
N32 C44 C45 N33 -153.3(9)
N33 C45 C46 C47 2.4(11)
C44 C45 C46 C47 -177.4(10)
C45 C46 C47 C48 176.0(11)
C45 C46 C47 C52 -1.4(11)
C52 C47 C48 C49 2.7(15)
C46 C47 C48 C49 -174.5(11)
C53 O35 C49 C48 -8.5(14)
C53 O35 C49 C50 169.8(9)
C47 C48 C49 O35 178.4(9)
C47 C48 C49 C50 0.3(16)
C54 O36 C50 C51 55.8(15)
C54 O36 C50 C49 -125.4(11)
O35 C49 C50 C51 179.0(10)
C48 C49 C50 C51 -2.7(17)
O35 C49 C50 O36 0.2(14)
C48 C49 C50 O36 178.6(10)
O36 C50 C51 O37 -4.3(17)
C49 C50 C51 O37 177.0(10)
O36 C50 C51 C52 -179.4(10)
C49 C50 C51 C52 1.9(16)
C55 O37 C51 C50 75.4(15)
C55 O37 C51 C52 -109.7(12)
C45 N33 C52 C51 -172.3(11)
C45 N33 C52 C47 1.6(11)
C50 C51 C52 N33 174.2(11)
O37 C51 C52 N33 -1.1(17)
C50 C51 C52 C47 1.1(16)
O37 C51 C52 C47 -174.2(9)
C48 C47 C52 N33 -177.9(9)
C46 C47 C52 N33 -0.1(11)
C48 C47 C52 C51 -3.5(15)
C46 C47 C52 C51 174.3(10)
